data_4077254
loop_
_publ_author_name
'Harder, Sjoerd'
'Feil, Florian'
'Weeber, Armin'

_publ_section_title
;
 Structure of a Benzylcalcium Diastereomer:&#x00A0; An Initiator for the
 Anionic Polymerization of Styrene
;
_journal_issue 6
_journal_name_full Organometallics
_journal_page_first 1044
_journal_paper_doi 10.1021/om000945p
_journal_volume 20
_journal_year 2001
_chemical_formula_sum 'C32 H56 Ca N2 O2 Si2'
_chemical_formula_weight 597.05
_chemical_name_systematic
; 
 ? 
;
_space_group_IT_number 14
_symmetry_cell_setting monoclinic
_symmetry_space_group_name_Hall '-P 2ybc'
_symmetry_space_group_name_H-M 'P 1 21/c 1'
_atom_sites_solution_hydrogens geom
_atom_sites_solution_primary direct
_atom_sites_solution_secondary difmap
_audit_creation_method SHELXL-97
_cell_angle_alpha 90.00
_cell_angle_beta 107.515(5)
_cell_angle_gamma 90.00
_cell_formula_units_Z 4
_cell_length_a 16.302(2)
_cell_length_b 12.761(2)
_cell_length_c 17.772(2)
_cell_measurement_temperature 293(2)
_cell_volume 3525.7(8)
_computing_structure_refinement 'SHELXL-97 (Sheldrick, 1997)'
_computing_structure_solution 'SHELXS-97 (Sheldrick, 1990)'
_diffrn_ambient_temperature 293(2)
_diffrn_measured_fraction_theta_full 0.999
_diffrn_measured_fraction_theta_max 0.999
_diffrn_radiation_monochromator graphite
_diffrn_radiation_source 'fine-focus sealed tube'
_diffrn_radiation_type MoK\a
_diffrn_radiation_wavelength 0.71073
_diffrn_reflns_av_R_equivalents 0.0358
_diffrn_reflns_av_sigmaI/netI 0.0431
_diffrn_reflns_limit_h_max 19
_diffrn_reflns_limit_h_min 0
_diffrn_reflns_limit_k_max 15
_diffrn_reflns_limit_k_min 0
_diffrn_reflns_limit_l_max 20
_diffrn_reflns_limit_l_min -21
_diffrn_reflns_number 6406
_diffrn_reflns_theta_full 24.97
_diffrn_reflns_theta_max 24.97
_diffrn_reflns_theta_min 1.31
_exptl_absorpt_coefficient_mu 0.274
_exptl_crystal_colour light-yellow
_exptl_crystal_density_diffrn 1.125
_exptl_crystal_density_method 'not measured'
_exptl_crystal_F_000 1304
_refine_diff_density_max 0.427
_refine_diff_density_min -0.404
_refine_diff_density_rms 0.048
_refine_ls_extinction_method none
_refine_ls_goodness_of_fit_ref 1.029
_refine_ls_hydrogen_treatment mixed
_refine_ls_matrix_type full
_refine_ls_number_parameters 570
_refine_ls_number_reflns 6174
_refine_ls_number_restraints 0
_refine_ls_restrained_S_all 1.029
_refine_ls_R_factor_all 0.0765
_refine_ls_R_factor_gt 0.0393
_refine_ls_shift/su_max 0.176
_refine_ls_shift/su_mean 0.003
_refine_ls_structure_factor_coef Fsqd
_refine_ls_weighting_details 'calc w=1/[\s^2^(Fo^2^)+(0.0439P)^2^+2.1079P] where P=(Fo^2^+2Fc^2^)/3'
_refine_ls_weighting_scheme calc
_refine_ls_wR_factor_gt 0.0907
_refine_ls_wR_factor_ref 0.1033
_reflns_number_gt 4445
_reflns_number_total 6174
_reflns_threshold_expression >2sigma(I)
_cod_data_source_file om000945p.cif
_cod_data_source_block (dmat)2Ca.(THF)2
_cod_original_sg_symbol_H-M P21/c
_cod_database_code 4077254

loop_
_symmetry_equiv_pos_as_xyz
'x, y, z'
'-x, y+1/2, -z+1/2'
'-x, -y, -z'
'x, -y-1/2, z-1/2'

loop_
_atom_site_label
_atom_site_type_symbol
_atom_site_fract_x
_atom_site_fract_y
_atom_site_fract_z
_atom_site_U_iso_or_equiv
_atom_site_adp_type
_atom_site_occupancy
_atom_site_symmetry_multiplicity
_atom_site_calc_flag
_atom_site_refinement_flags
Ca Ca 0.75089(3) -0.00580(4) 0.26021(3) 0.02345(13) Uani 1 1 d .
Si1 Si 0.67508(4) 0.03645(6) 0.46338(4) 0.03242(18) Uani 1 1 d .
Si2 Si 0.83137(5) -0.04689(6) 0.06588(4) 0.03663(19) Uani 1 1 d .
N1 N 0.65789(13) -0.17173(16) 0.24148(12) 0.0329(5) Uani 1 1 d .
N2 N 0.90329(12) -0.07655(16) 0.34202(11) 0.0292(5) Uani 1 1 d .
O1 O 0.82166(11) 0.16422(13) 0.29087(10) 0.0363(4) Uani 1 1 d .
O2 O 0.64588(11) 0.09999(14) 0.17100(10) 0.0374(4) Uani 1 1 d .
C1 C 0.7887(2) 0.0500(3) 0.52872(17) 0.0497(8) Uani 1 1 d .
C2 C 0.6284(2) 0.1718(3) 0.4560(2) 0.0497(8) Uani 1 1 d .
C3 C 0.6203(3) -0.0463(3) 0.5215(2) 0.0594(9) Uani 1 1 d .
C4 C 0.67115(15) -0.0228(2) 0.36863(14) 0.0292(5) Uani 1 1 d .
C5 C 0.58946(14) -0.04911(18) 0.31120(13) 0.0269(5) Uani 1 1 d .
C6 C 0.51089(16) -0.0023(2) 0.31338(16) 0.0364(6) Uani 1 1 d .
C7 C 0.43304(17) -0.0213(2) 0.25818(18) 0.0405(7) Uani 1 1 d .
C8 C 0.42708(17) -0.0870(2) 0.19551(18) 0.0416(7) Uani 1 1 d .
C9 C 0.50131(17) -0.1359(2) 0.19077(16) 0.0380(6) Uani 1 1 d .
C10 C 0.58029(15) -0.11915(18) 0.24683(14) 0.0288(5) Uani 1 1 d .
C11 C 0.6492(2) -0.2170(3) 0.1634(2) 0.0531(9) Uani 1 1 d .
C12 C 0.6820(2) -0.2572(2) 0.3005(2) 0.0490(8) Uani 1 1 d .
C13 C 0.8238(3) 0.0967(3) 0.0434(2) 0.0627(10) Uani 1 1 d .
C14 C 0.9245(3) -0.0975(3) 0.0346(2) 0.0583(9) Uani 1 1 d .
C15 C 0.7330(3) -0.1099(4) -0.0027(2) 0.0592(9) Uani 1 1 d .
C16 C 0.84449(15) -0.06427(19) 0.17098(13) 0.0266(5) Uani 1 1 d .
C17 C 0.86964(14) -0.16242(19) 0.21203(13) 0.0269(5) Uani 1 1 d .
C18 C 0.86112(16) -0.2595(2) 0.17155(16) 0.0343(6) Uani 1 1 d .
C19 C 0.88045(18) -0.3546(2) 0.20914(18) 0.0427(7) Uani 1 1 d .
C20 C 0.9121(2) -0.3608(2) 0.28994(19) 0.0468(7) Uani 1 1 d .
C21 C 0.92133(17) -0.2685(2) 0.33253(17) 0.0393(6) Uani 1 1 d .
C22 C 0.89959(14) -0.17218(19) 0.29620(13) 0.0277(5) Uani 1 1 d .
C23 C 0.9051(2) -0.0949(3) 0.42424(15) 0.0401(6) Uani 1 1 d .
C24 C 0.97990(17) -0.0142(2) 0.34318(17) 0.0395(6) Uani 1 1 d .
C25 C 0.8541(3) 0.2222(3) 0.2352(2) 0.0556(9) Uani 1 1 d .
C26 C 0.8808(3) 0.3270(3) 0.2696(2) 0.0599(9) Uani 1 1 d .
C27 C 0.8301(3) 0.3418(3) 0.3275(2) 0.0611(10) Uani 1 1 d .
C28 C 0.8263(3) 0.2309(2) 0.35707(18) 0.0497(8) Uani 1 1 d .
C29 C 0.5924(2) 0.0783(3) 0.09123(18) 0.0553(9) Uani 1 1 d .
C30 C 0.5149(2) 0.1442(3) 0.0768(2) 0.0694(11) Uani 1 1 d .
C31 C 0.5386(3) 0.2290(4) 0.1348(2) 0.0974(17) Uani 1 1 d .
H55 H 0.4904 0.2498 0.1507 0.108(15) Uiso 1 1 d R
H56 H 0.5591 0.2881 0.1133 2.0(6) Uiso 1 1 d R
C32 C 0.6065(2) 0.1854(3) 0.20211(18) 0.0477(7) Uani 1 1 d .
H1 H 0.816(2) -0.021(3) 0.540(2) 0.072(11) Uiso 1 1 d .
H2 H 0.788(2) 0.074(3) 0.583(2) 0.084(11) Uiso 1 1 d .
H3 H 0.8695(18) -0.416(2) 0.1758(17) 0.052(8) Uiso 1 1 d .
H4 H 0.565(2) 0.175(3) 0.4502(18) 0.066(10) Uiso 1 1 d .
H5 H 0.567(2) -0.067(3) 0.489(2) 0.074(12) Uiso 1 1 d .
H6 H 0.7113(17) -0.076(2) 0.3799(16) 0.044(8) Uiso 1 1 d .
H7 H 0.4964(16) -0.181(2) 0.1481(15) 0.035(7) Uiso 1 1 d .
H8 H 0.3760(18) -0.101(2) 0.1577(16) 0.044(8) Uiso 1 1 d .
H9 H 0.3843(19) 0.011(2) 0.2631(16) 0.047(8) Uiso 1 1 d .
H10 H 0.5133(16) 0.040(2) 0.3527(16) 0.037(7) Uiso 1 1 d .
H11 H 0.6070(19) -0.276(2) 0.1508(16) 0.049(8) Uiso 1 1 d .
H12 H 0.6302(19) -0.160(3) 0.1206(17) 0.052(9) Uiso 1 1 d .
H13 H 0.806(2) 0.104(3) -0.008(2) 0.094(13) Uiso 1 1 d .
H14 H 0.781(2) 0.136(3) 0.062(2) 0.089(13) Uiso 1 1 d .
H15 H 0.819(2) 0.097(3) 0.503(2) 0.077(12) Uiso 1 1 d .
H16 H 0.8735(16) -0.004(2) 0.1969(15) 0.036(7) Uiso 1 1 d .
H17 H 0.9430(17) -0.270(2) 0.3855(16) 0.041(8) Uiso 1 1 d .
H18 H 0.8408(16) -0.258(2) 0.1156(15) 0.034(7) Uiso 1 1 d .
H19 H 0.9582(18) -0.124(2) 0.4542(16) 0.041(8) Uiso 1 1 d .
H20 H 0.9026(18) -0.027(2) 0.4464(17) 0.047(8) Uiso 1 1 d .
H21 H 0.8546(17) -0.134(2) 0.4280(15) 0.037(7) Uiso 1 1 d .
H22 H 0.9842(17) -0.004(2) 0.2877(17) 0.041(7) Uiso 1 1 d .
H23 H 1.0332(18) -0.048(2) 0.3740(16) 0.041(7) Uiso 1 1 d .
H24 H 0.637(2) -0.310(2) 0.2855(17) 0.056(9) Uiso 1 1 d .
H25 H 0.703(2) -0.250(3) 0.165(2) 0.082(12) Uiso 1 1 d .
H26 H 0.9771(19) 0.051(3) 0.3658(18) 0.058(9) Uiso 1 1 d .
H27 H 0.736(2) -0.281(3) 0.3059(18) 0.060(10) Uiso 1 1 d .
H28 H 0.978(3) -0.060(3) 0.065(2) 0.089(13) Uiso 1 1 d .
H29 H 0.639(2) 0.211(3) 0.412(2) 0.090(13) Uiso 1 1 d .
H30 H 0.680(3) -0.083(3) 0.008(2) 0.091(13) Uiso 1 1 d .
H31 H 0.9260(18) -0.427(2) 0.3169(17) 0.052(8) Uiso 1 1 d .
H32 H 0.651(2) 0.206(3) 0.499(2) 0.072(12) Uiso 1 1 d .
H33 H 0.682(2) -0.230(3) 0.359(2) 0.069(10) Uiso 1 1 d .
H34 H 0.775(2) 0.220(3) 0.3721(19) 0.068(10) Uiso 1 1 d .
H35 H 0.878(2) 0.130(3) 0.069(2) 0.070(12) Uiso 1 1 d .
H36 H 0.628(2) 0.100(3) 0.0627(19) 0.060(10) Uiso 1 1 d .
H37 H 0.584(2) 0.156(3) 0.244(2) 0.082(12) Uiso 1 1 d .
H38 H 0.862(2) 0.381(3) 0.373(2) 0.079(12) Uiso 1 1 d .
H39 H 0.730(2) -0.100(3) -0.048(2) 0.080(13) Uiso 1 1 d .
H40 H 0.881(2) 0.218(3) 0.396(2) 0.074(11) Uiso 1 1 d .
H41 H 0.902(3) 0.178(3) 0.227(2) 0.109(15) Uiso 1 1 d .
H42 H 0.657(2) -0.116(3) 0.538(2) 0.085(12) Uiso 1 1 d .
H43 H 0.936(2) -0.170(3) 0.044(2) 0.071(11) Uiso 1 1 d .
H44 H 0.912(2) -0.085(3) -0.017(2) 0.088(13) Uiso 1 1 d .
H45 H 0.621(2) -0.016(3) 0.567(2) 0.090(14) Uiso 1 1 d .
H46 H 0.489(2) 0.152(3) 0.028(2) 0.089(14) Uiso 1 1 d .
H47 H 0.864(3) 0.375(4) 0.230(3) 0.109(16) Uiso 1 1 d .
H48 H 0.735(2) -0.187(4) 0.005(2) 0.094(14) Uiso 1 1 d .
H49 H 0.770(3) 0.364(4) 0.299(3) 0.119(17) Uiso 1 1 d .
H50 H 0.800(3) 0.225(3) 0.184(3) 0.108(15) Uiso 1 1 d .
H51 H 0.573(3) 0.000(4) 0.085(2) 0.111(15) Uiso 1 1 d .
H52 H 0.473(3) 0.105(5) 0.111(3) 0.17(2) Uiso 1 1 d .
H53 H 0.650(3) 0.229(4) 0.229(3) 0.115(17) Uiso 1 1 d .
H54 H 0.945(3) 0.314(4) 0.309(3) 0.14(2) Uiso 1 1 d .

loop_
_atom_site_aniso_label
_atom_site_aniso_U_11
_atom_site_aniso_U_22
_atom_site_aniso_U_33
_atom_site_aniso_U_23
_atom_site_aniso_U_13
_atom_site_aniso_U_12
Ca 0.0245(2) 0.0224(2) 0.0246(2) -0.00069(19) 0.00924(18) -0.00075(19)
Si1 0.0335(4) 0.0413(4) 0.0247(3) 0.0024(3) 0.0120(3) 0.0069(3)
Si2 0.0472(4) 0.0408(4) 0.0251(3) -0.0011(3) 0.0159(3) 0.0012(3)
N1 0.0301(11) 0.0283(11) 0.0436(12) -0.0075(9) 0.0160(9) -0.0047(9)
N2 0.0251(10) 0.0363(12) 0.0262(10) -0.0029(9) 0.0080(8) 0.0000(9)
O1 0.0469(11) 0.0273(9) 0.0395(10) -0.0034(8) 0.0201(8) -0.0082(8)
O2 0.0403(10) 0.0337(10) 0.0349(9) -0.0006(8) 0.0064(8) 0.0086(8)
C1 0.0450(17) 0.072(2) 0.0274(14) -0.0066(15) 0.0040(13) 0.0103(17)
C2 0.051(2) 0.0488(19) 0.0487(19) -0.0097(16) 0.0139(16) 0.0080(15)
C3 0.067(2) 0.073(3) 0.051(2) 0.0160(19) 0.0375(19) 0.012(2)
C4 0.0271(12) 0.0323(14) 0.0300(12) 0.0018(10) 0.0115(10) 0.0034(11)
C5 0.0275(12) 0.0253(12) 0.0301(12) 0.0056(10) 0.0120(10) -0.0005(10)
C6 0.0339(14) 0.0342(14) 0.0432(15) -0.0048(13) 0.0147(12) 0.0023(12)
C7 0.0272(14) 0.0340(16) 0.0596(18) 0.0033(13) 0.0122(12) 0.0037(12)
C8 0.0276(14) 0.0435(17) 0.0484(16) 0.0019(13) 0.0032(12) -0.0064(12)
C9 0.0359(15) 0.0346(15) 0.0426(15) -0.0067(12) 0.0107(12) -0.0096(12)
C10 0.0280(12) 0.0261(13) 0.0356(13) 0.0026(10) 0.0146(11) -0.0042(10)
C11 0.0425(18) 0.055(2) 0.067(2) -0.0340(18) 0.0245(16) -0.0134(16)
C12 0.0368(17) 0.0243(15) 0.087(3) 0.0023(15) 0.0203(16) -0.0001(13)
C13 0.104(3) 0.053(2) 0.0342(18) 0.0103(16) 0.027(2) 0.003(2)
C14 0.068(2) 0.069(3) 0.050(2) -0.0089(19) 0.0368(18) -0.002(2)
C15 0.066(2) 0.074(3) 0.0297(17) -0.0092(17) 0.0025(16) 0.001(2)
C16 0.0316(13) 0.0252(13) 0.0251(12) -0.0023(10) 0.0115(10) -0.0009(10)
C17 0.0212(12) 0.0316(14) 0.0300(12) -0.0013(10) 0.0109(10) 0.0008(10)
C18 0.0341(14) 0.0354(15) 0.0337(14) -0.0068(11) 0.0107(11) 0.0041(11)
C19 0.0426(16) 0.0309(15) 0.0548(18) -0.0101(13) 0.0152(14) 0.0067(12)
C20 0.0524(18) 0.0296(15) 0.0592(19) 0.0074(14) 0.0180(15) 0.0126(13)
C21 0.0391(15) 0.0411(16) 0.0368(15) 0.0076(13) 0.0101(12) 0.0102(12)
C22 0.0230(12) 0.0303(13) 0.0311(13) 0.0001(10) 0.0100(10) 0.0016(10)
C23 0.0377(16) 0.0529(19) 0.0279(14) -0.0017(13) 0.0074(12) 0.0074(15)
C24 0.0286(14) 0.0451(18) 0.0418(16) -0.0087(14) 0.0059(12) -0.0062(13)
C25 0.084(3) 0.0360(17) 0.063(2) -0.0041(15) 0.046(2) -0.0152(17)
C26 0.089(3) 0.0384(19) 0.065(2) -0.0068(17) 0.041(2) -0.0152(18)
C27 0.084(3) 0.0395(18) 0.073(2) -0.0177(17) 0.045(2) -0.0190(18)
C28 0.067(2) 0.0463(18) 0.0432(17) -0.0133(14) 0.0276(17) -0.0189(16)
C29 0.066(2) 0.056(2) 0.0364(16) -0.0034(15) 0.0032(16) 0.0133(18)
C30 0.050(2) 0.086(3) 0.057(2) 0.002(2) -0.0077(18) 0.0074(19)
C31 0.085(3) 0.129(4) 0.063(2) -0.022(2) -0.001(2) 0.073(3)
C32 0.057(2) 0.0395(17) 0.0444(17) -0.0023(14) 0.0123(15) 0.0166(15)

loop_
_atom_type_symbol
_atom_type_description
_atom_type_scat_dispersion_real
_atom_type_scat_dispersion_imag
_atom_type_scat_source
C C 0.0033 0.0016 'International Tables Vol C Tables 4.2.6.8 and 6.1.1.4'
H H 0.0000 0.0000 'International Tables Vol C Tables 4.2.6.8 and 6.1.1.4'
Si Si 0.0817 0.0704 'International Tables Vol C Tables 4.2.6.8 and 6.1.1.4'
N N 0.0061 0.0033 'International Tables Vol C Tables 4.2.6.8 and 6.1.1.4'
O O 0.0106 0.0060 'International Tables Vol C Tables 4.2.6.8 and 6.1.1.4'
Ca Ca 0.2262 0.3064 'International Tables Vol C Tables 4.2.6.8 and 6.1.1.4'

loop_
_geom_angle_atom_site_label_1
_geom_angle_atom_site_label_2
_geom_angle_atom_site_label_3
_geom_angle
O2 Ca O1 80.85(6)
O2 Ca N1 95.93(7)
O1 Ca N1 169.51(6)
O2 Ca C16 101.08(7)
O1 Ca C16 93.79(7)
N1 Ca C16 96.63(7)
O2 Ca N2 159.28(6)
O1 Ca N2 82.96(6)
N1 Ca N2 102.19(7)
C16 Ca N2 67.14(7)
O2 Ca C4 96.87(7)
O1 Ca C4 102.33(7)
N1 Ca C4 68.00(7)
C16 Ca C4 157.55(8)
N2 Ca C4 99.16(7)
O2 Ca C17 124.83(6)
O1 Ca C17 110.17(6)
N1 Ca C17 79.90(6)
C16 Ca C17 27.94(7)
N2 Ca C17 50.41(6)
C4 Ca C17 129.75(7)
O2 Ca C10 76.26(6)
O1 Ca C10 142.18(6)
N1 Ca C10 28.14(6)
C16 Ca C10 119.78(7)
N2 Ca C10 124.19(6)
C4 Ca C10 52.10(7)
C17 Ca C10 107.61(6)
O2 Ca C5 77.89(6)
O1 Ca C5 118.83(6)
N1 Ca C5 50.70(6)
C16 Ca C5 146.33(7)
N2 Ca C5 121.60(6)
C4 Ca C5 28.09(7)
C17 Ca C5 129.04(6)
C10 Ca C5 26.73(6)
O2 Ca C22 151.41(6)
O1 Ca C22 105.75(6)
N1 Ca C22 81.85(6)
C16 Ca C22 51.38(7)
N2 Ca C22 27.50(6)
C4 Ca C22 108.41(7)
C17 Ca C22 26.61(6)
C10 Ca C22 108.78(6)
C5 Ca C22 119.62(6)
C4 Si1 C1 111.28(13)
C4 Si1 C2 114.53(14)
C1 Si1 C2 105.20(17)
C4 Si1 C3 112.52(17)
C1 Si1 C3 104.80(18)
C2 Si1 C3 107.80(17)
C16 Si2 C13 108.49(14)
C16 Si2 C15 115.18(16)
C13 Si2 C15 107.0(2)
C16 Si2 C14 113.78(15)
C13 Si2 C14 106.2(2)
C15 Si2 C14 105.59(19)
C10 N1 C11 113.8(2)
C10 N1 C12 110.0(2)
C11 N1 C12 107.9(3)
C10 N1 Ca 95.85(13)
C11 N1 Ca 109.39(17)
C12 N1 Ca 119.68(17)
C22 N2 C23 114.0(2)
C22 N2 C24 110.60(19)
C23 N2 C24 107.9(2)
C22 N2 Ca 96.03(12)
C23 N2 Ca 109.69(15)
C24 N2 Ca 118.48(16)
C28 O1 C25 108.4(2)
C28 O1 Ca 127.94(16)
C25 O1 Ca 122.96(16)
C29 O2 C32 108.0(2)
C29 O2 Ca 130.20(17)
C32 O2 Ca 118.95(15)
C5 C4 Si1 120.87(17)
C5 C4 Ca 93.15(14)
Si1 C4 Ca 138.61(12)
C10 C5 C6 114.0(2)
C10 C5 C4 124.2(2)
C6 C5 C4 121.7(2)
C10 C5 Ca 76.62(13)
C6 C5 Ca 141.97(17)
C4 C5 Ca 58.76(12)
C7 C6 C5 123.5(3)
C6 C7 C8 120.8(3)
C7 C8 C9 118.3(3)
C8 C9 C10 121.7(3)
C9 C10 C5 121.6(2)
C9 C10 N1 121.2(2)
C5 C10 N1 117.2(2)
C9 C10 Ca 138.53(17)
C5 C10 Ca 76.65(13)
N1 C10 Ca 56.01(11)
C17 C16 Si2 123.30(17)
C17 C16 Ca 93.99(14)
Si2 C16 Ca 132.36(12)
C18 C17 C22 113.8(2)
C18 C17 C16 122.1(2)
C22 C17 C16 123.9(2)
C18 C17 Ca 137.27(16)
C22 C17 Ca 79.12(13)
C16 C17 Ca 58.07(12)
C19 C18 C17 123.4(2)
C20 C19 C18 121.2(3)
C19 C20 C21 117.9(3)
C20 C21 C22 122.0(3)
C21 C22 C17 121.6(2)
C21 C22 N2 121.4(2)
C17 C22 N2 117.0(2)
C21 C22 Ca 140.27(17)
C17 C22 Ca 74.27(13)
N2 C22 Ca 56.46(11)
O1 C25 C26 107.5(3)
C25 C26 C27 103.9(3)
C26 C27 C28 102.0(3)
O1 C28 C27 105.5(2)
O2 C29 C30 107.0(3)
C31 C30 C29 105.6(3)
C30 C31 C32 105.5(3)
O2 C32 C31 106.5(3)

loop_
_geom_bond_atom_site_label_1
_geom_bond_atom_site_label_2
_geom_bond_distance
Ca O2 2.3734(17)
Ca O1 2.4407(17)
Ca N1 2.567(2)
Ca C16 2.618(2)
Ca N2 2.6319(19)
Ca C4 2.638(2)
Ca C17 3.078(2)
Ca C10 3.080(2)
Ca C5 3.080(2)
Ca C22 3.140(2)
Si1 C4 1.829(2)
Si1 C1 1.874(3)
Si1 C2 1.877(3)
Si1 C3 1.881(3)
Si2 C16 1.828(2)
Si2 C13 1.871(4)
Si2 C15 1.878(4)
Si2 C14 1.881(3)
N1 C10 1.460(3)
N1 C11 1.470(4)
N1 C12 1.482(4)
N2 C22 1.458(3)
N2 C23 1.471(3)
N2 C24 1.476(3)
O1 C28 1.436(3)
O1 C25 1.457(3)
O2 C29 1.450(3)
O2 C32 1.455(3)
C4 C5 1.453(3)
C5 C10 1.424(3)
C5 C6 1.424(3)
C6 C7 1.372(4)
C7 C8 1.374(4)
C8 C9 1.387(4)
C9 C10 1.387(3)
C16 C17 1.445(3)
C17 C18 1.418(3)
C17 C22 1.432(3)
C18 C19 1.375(4)
C19 C20 1.374(4)
C20 C21 1.383(4)
C21 C22 1.384(4)
C25 C26 1.480(4)
C26 C27 1.512(5)
C27 C28 1.517(5)
C29 C30 1.474(5)
C30 C31 1.463(6)
C31 C32 1.473(4)
